data_1575620
loop_
_publ_author_name
'Yoshitani, Akihiro'
'Sasage, Tomonari'
'Kato, Ranmaru'
'Suzuki, Takahiro'
'Ikeuchi, Kazutada'
'Tanino, Keiji'

_publ_section_title
;
 Remodelling of tricyclic carbon frameworks with a norbornene scaffold.
;
_journal_issue 84
_journal_name_full 'Chemical communications (Cambridge, England)'
_journal_page_first 16372
_journal_page_last 16375
_journal_paper_doi 10.1039/d5cc04790k
_journal_volume 61
_journal_year 2025
_chemical_formula_moiety 'C12 H16 O2'
_chemical_formula_sum 'C12 H16 O2'
_chemical_formula_weight 192.25
_space_group_crystal_system triclinic
_space_group_IT_number 2
_space_group_name_Hall '-P 1'
_space_group_name_H-M_alt 'P -1'
_atom_sites_solution_hydrogens mixed
_atom_sites_solution_primary dual
_audit_creation_date 2022-10-18
_audit_creation_method
;
Olex2 1.3-ac4
(compiled 2020.11.27 svn.r5f609507 for Rigaku Oxford Diffraction, GUI svn.r6214)
;
_audit_update_record
;
2024-12-10 deposited with the CCDC.	2025-09-05 downloaded from the CCDC.
;
_cell_angle_alpha 84.407(8)
_cell_angle_beta 88.851(6)
_cell_angle_gamma 84.949(6)
_cell_formula_units_Z 2
_cell_length_a 6.6129(3)
_cell_length_b 8.1963(9)
_cell_length_c 9.6111(9)
_cell_measurement_reflns_used 2604
_cell_measurement_temperature 150
_cell_measurement_theta_max 73.9370
_cell_measurement_theta_min 6.6710
_cell_volume 516.41(8)
_computing_cell_refinement 'CrysAlisPro 1.171.41.113a (Rigaku OD, 2021)'
_computing_data_collection 'CrysAlisPro 1.171.41.113a (Rigaku OD, 2021)'
_computing_data_reduction 'CrysAlisPro 1.171.41.113a (Rigaku OD, 2021)'
_computing_molecular_graphics 'Olex2 1.3-ac4 (Dolomanov et al., 2009)'
_computing_publication_material 'Olex2 1.3-ac4 (Dolomanov et al., 2009)'
_computing_structure_refinement 'SHELXL 2018/3 (Sheldrick, 2015)'
_computing_structure_solution 'SHELXT 2018/2 (Sheldrick, 2018)'
_diffrn_ambient_temperature 150
_diffrn_detector 'Hybrid Pixel Array Detector'
_diffrn_detector_area_resol_mean 10.0000
_diffrn_detector_type HyPix
_diffrn_measured_fraction_theta_full 0.963
_diffrn_measured_fraction_theta_max 0.912
_diffrn_measurement_details
;
List of Runs (angles in degrees, time in seconds):

  # Type    Start    End  Width  t~exp~   \w     \q     \k     \f   Frames
#--------------------------------------------------------------------------
  1  \w     87.00 118.00   0.50    0.30    --   42.88 125.00  30.00   62
  2  \w     77.00 141.00   0.50    1.50    --  107.56 121.00  66.00  128
  3  \w     65.00 113.00   0.50    0.30    --   42.88 153.00-133.00   96
  4  \w     73.00  98.00   0.50    0.30    --   42.88 125.00-180.00   50
  5  \w     57.00 105.00   0.50    1.50    --  107.56 -77.00 -30.00   96
  6  \w     35.00  63.00   0.50    1.50    --  107.56 -61.00 -60.00   56
  7  \w     43.00  70.00   0.50    1.50    --  107.56 -61.00-120.00   54
  8  \w     36.00  71.00   0.50    1.50    --  107.56 -61.00-150.00   70
  9  \w     35.00  60.00   0.50    1.50    --  107.56 -61.00-180.00   50
 10  \w     40.00  68.00   0.50    1.50    --  107.56 -61.00  30.00   56
 11  \w     35.00  69.00   0.50    1.50    --  107.56 -61.00 120.00   68
 12  \w     71.00  96.00   0.50    1.50    --  107.56-121.00 -15.00   50
 13  \w     78.00 103.00   0.50    0.30    --   42.88-153.00-175.00   50
 14  \w     49.00  83.00   0.50    1.50    --  107.56-153.00-175.00   68
 15  \w     60.00 108.00   0.50    1.50    --  107.56-125.00-180.00   96
 16  \w     48.00  74.00   0.50    0.30    --   42.88-121.00 -15.00   52
 17  \w    -24.00  38.00   0.50    0.30    --  -42.88  19.00  90.00  124
 18  \w    -26.00  35.00   0.50    0.30    --  -42.88  19.00 -30.00  122
 19  \w    -26.00  38.00   0.50    0.30    --  -42.88  19.00-150.00  128
 20  \w    -76.00 -51.00   0.50    0.30    --  -42.88 121.00  66.00   50
 21  \w   -102.00 -67.00   0.50    1.50    -- -106.00 121.00  66.00   70
 22  \w   -113.00 -61.00   0.50    0.30    --  -42.88 153.00-133.00  104
 23  \w   -127.00-101.00   0.50    1.50    -- -106.00 153.00-133.00   52
 24  \w   -103.00 -56.00   0.50    1.50    -- -106.00  77.00 -90.00   94
 25  \w    -68.00 -35.00   0.50    1.50    -- -106.00  61.00-150.00   66
 26  \w   -176.00 -28.00   0.50    1.50    -- -106.00   0.00 -30.00  296
 27  \w    -71.00 -37.00   0.50    1.50    -- -106.00  61.00  30.00   68
 28  \w    -67.00 -32.00   0.50    1.50    -- -106.00  61.00  60.00   70
 29  \w    -66.00 -34.00   0.50    1.50    -- -106.00  61.00 120.00   64
 30  \w   -118.00 -82.00   0.50    1.50    -- -106.00 -30.00  30.00   72
 31  \w   -176.00 -99.00   0.50    1.50    -- -106.00 -77.00  90.00  154
 32  \w   -134.00 -97.00   0.50    1.50    -- -106.00-121.00 -15.00   74
 33  \w    -82.00 -56.00   0.50    0.30    --  -42.88-153.00-175.00   52
 34  \w   -162.00-119.00   0.50    1.50    -- -106.00-153.00-175.00   86
;
_diffrn_measurement_device 'four-circle diffractometer'
_diffrn_measurement_device_type 'XtaLAB Synergy, Single source at home/near, HyPix'
_diffrn_measurement_method '\w scans'
_diffrn_orient_matrix_type 'CrysAlisPro convention (1999,Acta A55,543-557)'
_diffrn_orient_matrix_UB_11 -0.0226747000
_diffrn_orient_matrix_UB_12 -0.0954430000
_diffrn_orient_matrix_UB_13 0.1448802000
_diffrn_orient_matrix_UB_21 -0.0179104000
_diffrn_orient_matrix_UB_22 0.1632523000
_diffrn_orient_matrix_UB_23 0.0681533000
_diffrn_orient_matrix_UB_31 -0.2320938000
_diffrn_orient_matrix_UB_32 0.0132544000
_diffrn_orient_matrix_UB_33 -0.0175366000
_diffrn_radiation_monochromator mirror
_diffrn_radiation_probe x-ray
_diffrn_radiation_type 'Cu K\a'
_diffrn_radiation_wavelength 1.54184
_diffrn_reflns_av_R_equivalents 0.0409
_diffrn_reflns_av_unetI/netI 0.0512
_diffrn_reflns_Laue_measured_fraction_full 0.963
_diffrn_reflns_Laue_measured_fraction_max 0.912
_diffrn_reflns_limit_h_max 4
_diffrn_reflns_limit_h_min -7
_diffrn_reflns_limit_k_max 10
_diffrn_reflns_limit_k_min -10
_diffrn_reflns_limit_l_max 10
_diffrn_reflns_limit_l_min -11
_diffrn_reflns_number 3951
_diffrn_reflns_point_group_measured_fraction_full 0.963
_diffrn_reflns_point_group_measured_fraction_max 0.912
_diffrn_reflns_theta_full 67.684
_diffrn_reflns_theta_max 74.979
_diffrn_reflns_theta_min 4.623
_diffrn_source 'micro-focus sealed X-ray tube'
_diffrn_source_type 'PhotonJet (Cu) X-ray Source'
_exptl_absorpt_coefficient_mu 0.657
_exptl_absorpt_correction_T_max 1.000
_exptl_absorpt_correction_T_min 0.670
_exptl_absorpt_correction_type gaussian
_exptl_absorpt_process_details
;
CrysAlisPro 1.171.41.113a (Rigaku Oxford Diffraction, 2021)
Numerical absorption correction based on gaussian integration over
a multifaceted crystal model
Empirical absorption correction using spherical harmonics,
implemented in SCALE3 ABSPACK scaling algorithm.
;
_exptl_crystal_colour colourless
_exptl_crystal_colour_primary colourless
_exptl_crystal_density_diffrn 1.236
_exptl_crystal_description needle
_exptl_crystal_F_000 208
_exptl_crystal_size_max 0.803
_exptl_crystal_size_mid 0.12
_exptl_crystal_size_min 0.039
_refine_diff_density_max 0.499
_refine_diff_density_min -0.294
_refine_diff_density_rms 0.082
_refine_ls_extinction_method none
_refine_ls_goodness_of_fit_ref 1.066
_refine_ls_hydrogen_treatment mixed
_refine_ls_matrix_type full
_refine_ls_number_parameters 132
_refine_ls_number_reflns 1944
_refine_ls_number_restraints 0
_refine_ls_restrained_S_all 1.066
_refine_ls_R_factor_all 0.0777
_refine_ls_R_factor_gt 0.0705
_refine_ls_shift/su_max 0.000
_refine_ls_shift/su_mean 0.000
_refine_ls_structure_factor_coef Fsqd
_refine_ls_weighting_details 'w=1/[\s^2^(Fo^2^)+(0.1378P)^2^+0.0992P] where P=(Fo^2^+2Fc^2^)/3'
_refine_ls_weighting_scheme calc
_refine_ls_wR_factor_gt 0.1935
_refine_ls_wR_factor_ref 0.2025
_reflns_Friedel_coverage 0.000
_reflns_number_gt 1626
_reflns_number_total 1944
_reflns_threshold_expression 'I > 2\s(I)'
_cod_data_source_file d5cc04790k2.cif
_cod_data_source_block 20221018y_auto
_cod_depositor_comments 'Adding full bibliography for 1575616--1575620.cif.'
_cod_database_code 1575620
_shelx_shelxl_version_number 2018/3
_chemical_oxdiff_formula 'C H O'
_shelx_space_group_comment
;
The symmetry employed for this shelxl refinement is uniquely defined
by the following loop, which should always be used as a source of
symmetry information in preference to the above space-group names.
They are only intended as comments.
;
_reflns_odcompleteness_completeness 96.52
_reflns_odcompleteness_iscentric 1
_reflns_odcompleteness_theta 66.97
_olex2_refinement_description
;
1. Fixed Uiso
 At 1.2 times of:
  All C(H) groups, All C(H,H) groups
 At 1.5 times of:
  All C(H,H,H) groups
2.a Ternary CH refined with riding coordinates:
 C9(H9), C3(H3), C5(H5)
2.b Secondary CH2 refined with riding coordinates:
 C7(H7A,H7B), C4(H4A,H4B), C6(H6A,H6B)
2.c Aromatic/amide H refined with riding coordinates:
 C10(H10)
2.d X=CH2 refined with riding coordinates:
 C11(H11A,H11B)
2.e Idealised Me refined as rotating group:
 C12(H12A,H12B,H12C)
;
_olex2_submission_special_instructions 'No special instructions were received'
_oxdiff_exptl_absorpt_empirical_details
;
Empirical correction (ABSPACK) includes:
- Absorption correction using spherical harmonics
- Frame scaling
;
_oxdiff_exptl_absorpt_empirical_full_max 1.458
_oxdiff_exptl_absorpt_empirical_full_min 0.709

loop_
_space_group_symop_operation_xyz
'x, y, z'
'-x, -y, -z'

loop_
_atom_site_label
_atom_site_type_symbol
_atom_site_fract_x
_atom_site_fract_y
_atom_site_fract_z
_atom_site_U_iso_or_equiv
_atom_site_adp_type
_atom_site_occupancy
_atom_site_site_symmetry_order
_atom_site_calc_flag
_atom_site_refinement_flags_posn
_atom_site_refinement_flags_adp
_atom_site_refinement_flags_occupancy
_atom_site_disorder_assembly
_atom_site_disorder_group
O2 O -0.0858(2) 0.88595(19) 0.20352(17) 0.0438(5) Uani 1 1 d . . . . .
O1 O 0.5971(2) 0.6964(2) 0.31350(19) 0.0517(5) Uani 1 1 d . . . . .
C9 C 0.0822(3) 0.6655(2) 0.3766(2) 0.0331(5) Uani 1 1 d . . . . .
H9 H -0.028925 0.593476 0.386869 0.040 Uiso 1 1 calc R U . . .
C1 C 0.2861(3) 0.8302(2) 0.2064(2) 0.0341(5) Uani 1 1 d . . . . .
C3 C 0.2810(3) 0.5637(2) 0.3474(2) 0.0363(5) Uani 1 1 d . . . . .
H3 H 0.334317 0.486340 0.424896 0.044 Uiso 1 1 calc R U . . .
C8 C 0.0745(3) 0.7621(2) 0.2295(2) 0.0340(5) Uani 1 1 d . . . . .
C2 C 0.4159(3) 0.6971(3) 0.2945(2) 0.0355(5) Uani 1 1 d . . . . .
C10 C 0.0760(3) 0.7692(3) 0.4958(2) 0.0400(5) Uani 1 1 d . . . . .
H10 H -0.031910 0.849790 0.497807 0.048 Uiso 1 1 calc R U . . .
C5 C 0.0918(3) 0.6265(3) 0.1298(2) 0.0408(5) Uani 1 1 d . . . . .
H5 H -0.041742 0.591472 0.109947 0.049 Uiso 1 1 calc R U . . .
C12 C 0.3093(3) 1.0009(3) 0.2503(2) 0.0421(5) Uani 1 1 d . . . . .
H12A H 0.216287 1.079817 0.198807 0.063 Uiso 1 1 calc R U . . .
H12B H 0.445793 1.028779 0.231285 0.063 Uiso 1 1 calc R U . . .
H12C H 0.280543 1.001834 0.348543 0.063 Uiso 1 1 calc R U . . .
C7 C 0.3378(3) 0.8189(3) 0.0494(2) 0.0432(5) Uani 1 1 d . . . . .
H7A H 0.318226 0.926742 -0.002276 0.052 Uiso 1 1 calc R U . . .
H7B H 0.477780 0.775847 0.037585 0.052 Uiso 1 1 calc R U . . .
C4 C 0.2250(3) 0.4866(3) 0.2136(2) 0.0433(6) Uani 1 1 d . . . . .
H4A H 0.149725 0.391093 0.236997 0.052 Uiso 1 1 calc R U . . .
H4B H 0.345920 0.454086 0.160719 0.052 Uiso 1 1 calc R U . . .
C6 C 0.1928(4) 0.7024(3) -0.0029(2) 0.0500(6) Uani 1 1 d . . . . .
H6A H 0.092391 0.762605 -0.064909 0.060 Uiso 1 1 calc R U . . .
H6B H 0.267057 0.617987 -0.052340 0.060 Uiso 1 1 calc R U . . .
C11 C 0.2060(4) 0.7595(3) 0.5982(2) 0.0515(6) Uani 1 1 d . . . . .
H11A H 0.316855 0.681082 0.601244 0.062 Uiso 1 1 calc R U . . .
H11B H 0.187433 0.830960 0.667651 0.062 Uiso 1 1 calc R U . . .
H2 H -0.204(5) 0.829(5) 0.226(4) 0.074(10) Uiso 1 1 d . . . . .

loop_
_atom_site_aniso_label
_atom_site_aniso_U_11
_atom_site_aniso_U_22
_atom_site_aniso_U_33
_atom_site_aniso_U_23
_atom_site_aniso_U_13
_atom_site_aniso_U_12
O2 0.0225(7) 0.0449(9) 0.0602(10) 0.0113(7) -0.0010(6) -0.0003(6)
O1 0.0211(8) 0.0626(11) 0.0682(11) 0.0123(8) -0.0023(6) -0.0066(6)
C9 0.0222(9) 0.0344(9) 0.0418(10) 0.0009(7) 0.0036(7) -0.0042(7)
C1 0.0230(9) 0.0362(10) 0.0428(11) 0.0006(8) 0.0021(7) -0.0057(7)
C3 0.0264(10) 0.0369(10) 0.0437(11) 0.0028(8) 0.0025(7) -0.0015(7)
C8 0.0202(9) 0.0373(10) 0.0433(11) 0.0037(8) -0.0006(7) -0.0049(7)
C2 0.0223(9) 0.0414(11) 0.0423(10) -0.0020(8) 0.0030(7) -0.0020(7)
C10 0.0355(11) 0.0411(11) 0.0428(11) -0.0013(8) 0.0107(8) -0.0046(8)
C5 0.0321(10) 0.0479(12) 0.0440(11) -0.0037(9) 0.0001(8) -0.0139(8)
C12 0.0324(10) 0.0392(11) 0.0552(13) -0.0014(9) 0.0057(8) -0.0100(8)
C7 0.0365(11) 0.0522(13) 0.0414(11) 0.0008(9) 0.0033(8) -0.0127(9)
C4 0.0391(11) 0.0387(11) 0.0528(13) -0.0059(9) 0.0103(9) -0.0076(9)
C6 0.0487(13) 0.0627(15) 0.0407(12) -0.0041(10) 0.0001(9) -0.0183(11)
C11 0.0490(13) 0.0617(15) 0.0446(12) -0.0078(10) 0.0056(10) -0.0082(11)

loop_
_atom_type_symbol
_atom_type_description
_atom_type_scat_dispersion_real
_atom_type_scat_dispersion_imag
_atom_type_scat_source
C C 0.0181 0.0091 'International Tables Vol C Tables 4.2.6.8 and 6.1.1.4'
H H 0.0000 0.0000 'International Tables Vol C Tables 4.2.6.8 and 6.1.1.4'
O O 0.0492 0.0322 'International Tables Vol C Tables 4.2.6.8 and 6.1.1.4'

loop_
_exptl_crystal_face_index_h
_exptl_crystal_face_index_k
_exptl_crystal_face_index_l
_exptl_crystal_face_perp_dist
0 1 6 0.0597
0 -1 -6 0.0500
0 -5 -3 0.0190
4 0 1 0.4086
0 5 -1 0.0422
0 -5 1 0.0269
0 0 6 0.0422
-4 0 2 0.3450
0 5 3 0.0171

loop_
_geom_angle_atom_site_label_1
_geom_angle_atom_site_label_2
_geom_angle_atom_site_label_3
_geom_angle
_geom_angle_site_symmetry_1
_geom_angle_site_symmetry_3
_geom_angle_publ_flag
C3 C9 C8 94.31(14) . . ?
C10 C9 C3 118.01(17) . . ?
C10 C9 C8 115.10(17) . . ?
C2 C1 C8 99.74(15) . . ?
C2 C1 C7 109.53(16) . . ?
C12 C1 C8 117.33(16) . . ?
C12 C1 C2 111.90(17) . . ?
C12 C1 C7 112.02(17) . . ?
C7 C1 C8 105.45(16) . . ?
C9 C3 C4 100.85(16) . . ?
C2 C3 C9 101.38(15) . . ?
C2 C3 C4 104.23(16) . . ?
O2 C8 C9 117.31(16) . . ?
O2 C8 C1 112.10(16) . . ?
O2 C8 C5 115.94(16) . . ?
C9 C8 C1 105.51(15) . . ?
C5 C8 C9 103.63(16) . . ?
C5 C8 C1 100.50(15) . . ?
O1 C2 C1 125.55(19) . . ?
O1 C2 C3 126.52(19) . . ?
C3 C2 C1 107.86(15) . . ?
C11 C10 C9 127.2(2) . . ?
C8 C5 C4 102.38(16) . . ?
C6 C5 C8 105.11(18) . . ?
C6 C5 C4 114.66(18) . . ?
C6 C7 C1 106.31(16) . . ?
C3 C4 C5 104.02(16) . . ?
C5 C6 C7 104.73(17) . . ?

loop_
_geom_bond_atom_site_label_1
_geom_bond_atom_site_label_2
_geom_bond_distance
_geom_bond_site_symmetry_2
_geom_bond_publ_flag
O2 C8 1.410(2) . ?
O1 C2 1.215(3) . ?
C9 C3 1.530(3) . ?
C9 C8 1.552(3) . ?
C9 C10 1.489(3) . ?
C1 C8 1.556(2) . ?
C1 C2 1.526(3) . ?
C1 C12 1.521(3) . ?
C1 C7 1.551(3) . ?
C3 C2 1.515(3) . ?
C3 C4 1.552(3) . ?
C8 C5 1.532(3) . ?
C10 C11 1.312(3) . ?
C5 C4 1.553(3) . ?
C5 C6 1.531(3) . ?
C7 C6 1.535(3) . ?

loop_
_exptl_oxdiff_crystal_face_indexfrac_h
_exptl_oxdiff_crystal_face_indexfrac_k
_exptl_oxdiff_crystal_face_indexfrac_l
_exptl_oxdiff_crystal_face_x
_exptl_oxdiff_crystal_face_y
_exptl_oxdiff_crystal_face_z
0.3049 0.8608 6.2190 0.8119 0.5589 -0.1684
-0.2739 -0.8608 -6.2209 -0.8129 -0.5596 0.1612
-0.0605 -4.7482 -3.3099 -0.0250 -0.9996 0.0092
4.2579 0.1864 0.8098 0.0030 0.0094 -1.0000
-0.1677 5.0720 -1.1400 -0.6454 0.7533 0.1261
0.1949 -5.0668 1.1440 0.6449 -0.7527 -0.1325
0.0907 0.3154 6.2341 0.8710 0.4747 -0.1262
-4.0360 -0.0196 1.9861 0.3811 0.2044 0.9016
0.0380 4.9701 2.7304 -0.0796 0.9968 0.0092
